data_1555593
loop_
_publ_author_name
'Karmakar, Rajdip'
'Mamidipalli, Phani'
'Salzman, Ryan M.'
'Hong, Seongwon'
'Yun, Sang Young'
'Guo, Wei'
'Xia, Yuanzhi'
'Lee, Daesung'

_publ_section_title
;
 Benzannulation of Triynes Initiated by an Alder-Ene Reaction and
 Subsequent Trifluoromethylthiolate Addition.
;
_journal_issue 15
_journal_name_full 'Organic letters'
_journal_page_first 3530
_journal_page_last 3533
_journal_paper_doi 10.1021/acs.orglett.6b01443
_journal_volume 18
_journal_year 2016
_chemical_formula_sum 'C27 H36 F3 N O3 S2 Si'
_chemical_formula_weight 571.78
_chemical_name_common sy5
_space_group_crystal_system triclinic
_space_group_IT_number 2
_space_group_name_Hall '-P 1'
_space_group_name_H-M_alt 'P -1'
_atom_sites_solution_hydrogens geom
_cell_angle_alpha 87.008(8)
_cell_angle_beta 85.211(8)
_cell_angle_gamma 87.346(9)
_cell_formula_units_Z 2
_cell_length_a 7.1867(18)
_cell_length_b 11.580(3)
_cell_length_c 17.910(5)
_cell_measurement_reflns_used 8707
_cell_measurement_temperature 200.(2)
_cell_measurement_theta_max 23.2011
_cell_measurement_theta_min 2.2817
_cell_volume 1482.0(7)
_computing_cell_refinement 'SAINT V8.34A (Bruker AXS Inc., 2013)'
_computing_data_reduction 'SAINT V8.34A (Bruker AXS Inc., 2013)'
_computing_structure_refinement 'SHELXL-2014 (Sheldrick, 2014)'
_diffrn_ambient_temperature 200.(2)
_diffrn_detector_area_resol_mean 8.3330
_diffrn_measured_fraction_theta_full 0.993
_diffrn_measured_fraction_theta_max 0.993
_diffrn_measurement_device_type 'Bruker SMART X2S benchtop diffractometer'
_diffrn_measurement_method '\w scans'
_diffrn_radiation_monochromator 'doubly curved silicon crystal'
_diffrn_radiation_type MoK\a
_diffrn_radiation_wavelength 0.71073
_diffrn_reflns_av_R_equivalents 0.0608
_diffrn_reflns_av_unetI/netI 0.0425
_diffrn_reflns_limit_h_max 7
_diffrn_reflns_limit_h_min -7
_diffrn_reflns_limit_k_max 12
_diffrn_reflns_limit_k_min -12
_diffrn_reflns_limit_l_max 19
_diffrn_reflns_limit_l_min -19
_diffrn_reflns_number 22533
_diffrn_reflns_theta_full 23.32
_diffrn_reflns_theta_max 23.32
_diffrn_reflns_theta_min 1.14
_diffrn_source 'XOS X-beam microfocus source'
_exptl_absorpt_coefficient_mu 0.267
_exptl_absorpt_correction_T_max 0.95
_exptl_absorpt_correction_T_min 0.64
_exptl_absorpt_correction_type multi-scan
_exptl_absorpt_process_details 'SADABS V2014/2 (Bruker AXS Inc.)'
_exptl_crystal_colour yellow
_exptl_crystal_density_diffrn 1.281
_exptl_crystal_density_method 'not measured'
_exptl_crystal_description plate
_exptl_crystal_F_000 604
_exptl_crystal_size_max 0.600
_exptl_crystal_size_mid 0.260
_exptl_crystal_size_min 0.200
_refine_diff_density_max 1.076
_refine_diff_density_min -0.576
_refine_ls_extinction_method none
_refine_ls_goodness_of_fit_ref 1.508
_refine_ls_hydrogen_treatment constr
_refine_ls_matrix_type full
_refine_ls_number_parameters 342
_refine_ls_number_reflns 4243
_refine_ls_number_restraints 0
_refine_ls_restrained_S_all 1.508
_refine_ls_R_factor_all 0.0846
_refine_ls_R_factor_gt 0.0699
_refine_ls_shift/su_max 0.006
_refine_ls_shift/su_mean 0.001
_refine_ls_structure_factor_coef Fsqd
_refine_ls_weighting_details 'w=1/[\s^2^(Fo^2^)+(0.1000P)^2^+0.4928P] where P=(Fo^2^+2Fc^2^)/3'
_refine_ls_weighting_scheme calc
_refine_ls_wR_factor_gt 0.2082
_refine_ls_wR_factor_ref 0.2263
_reflns_number_gt 3435
_reflns_number_total 4243
_reflns_threshold_expression 'I > 2\s(I)'
_cod_data_source_file ol6b01443_si_002.cif
_cod_data_source_block I
_cod_database_code 1555593

loop_
_space_group_symop_operation_xyz
'x, y, z'
'-x, -y, -z'

loop_
_atom_site_type_symbol
_atom_site_label
_atom_site_fract_x
_atom_site_fract_y
_atom_site_fract_z
_atom_site_U_iso_or_equiv
_atom_site_adp_type
_atom_site_calc_flag
_atom_site_refinement_flags_adp
_atom_site_refinement_flags_posn
_atom_site_occupancy
S S1 0.49292(16) 1.18631(10) 0.13806(6) 0.0457(4) Uani d . . 1
S S2 -0.0354(2) 0.70778(15) 0.27314(8) 0.0735(5) Uani d . . 1
Si Si1 0.15087(19) 0.85476(10) 0.55992(6) 0.0442(4) Uani d . . 1
F F1 -0.1116(5) 0.7837(3) 0.1392(2) 0.0899(11) Uani d . . 1
F F2 -0.1942(4) 0.6130(3) 0.1753(2) 0.0805(10) Uani d . . 1
F F3 0.0882(5) 0.6486(3) 0.1370(2) 0.0929(12) Uani d . . 1
O O1 0.2542(6) 0.9418(3) 0.58743(17) 0.0728(11) Uani d . . 1
O O2 -0.0413(6) 0.8458(3) 0.58161(19) 0.0745(12) Uani d . . 1
O O3 -0.0313(5) 0.7453(3) 0.43322(18) 0.0573(9) Uani d . . 1
N N1 0.1740(5) 0.8789(3) 0.46725(18) 0.0426(9) Uani d . . 1
C C1 0.5135(10) 1.4082(5) 0.1974(3) 0.0787(19) Uani d . . 1
H H25 0.4588 1.445 0.1533 0.118 Uiso calc U R 1
H H26 0.6493 1.3987 0.1869 0.118 Uiso calc U R 1
H H1 0.4854 1.457 0.2403 0.118 Uiso calc U R 1
C C2 0.4303(7) 1.2887(4) 0.2154(2) 0.0463(11) Uani d . . 1
H H27 0.4903 1.2549 0.2605 0.056 Uiso calc U R 1
C C3 0.3638(6) 1.0492(3) 0.1533(2) 0.0360(10) Uani d . . 1
H H4 0.3128 1.0253 0.1097 0.043 Uiso calc U R 1
C C4 0.3294(5) 0.9782(3) 0.2142(2) 0.0320(9) Uani d . . 1
C C5 0.3768(5) 1.0013(3) 0.2892(2) 0.0333(9) Uani d . . 1
H H5 0.4607 1.0601 0.2961 0.04 Uiso calc U R 1
C C6 0.3017(5) 0.9393(3) 0.3489(2) 0.0329(9) Uani d . . 1
C C7 0.3263(6) 0.9485(4) 0.4304(2) 0.0405(10) Uani d . . 1
H H12 0.4502 0.916 0.4431 0.049 Uiso calc U R 1
H H13 0.3123 1.03 0.4449 0.049 Uiso calc U R 1
C C8 0.2644(6) 0.7191(4) 0.5756(2) 0.0407(11) Uani d . . 1
C C9 0.4535(7) 0.7129(4) 0.5824(2) 0.0499(12) Uani d . . 1
H H11 0.5222 0.7813 0.5804 0.06 Uiso calc U R 1
C C10 0.5422(7) 0.6056(5) 0.5922(3) 0.0575(13) Uani d . . 1
H H6 0.6733 0.6002 0.5963 0.069 Uiso calc U R 1
C C11 0.4423(8) 0.5051(4) 0.5961(2) 0.0532(13) Uani d . . 1
C C12 0.5406(9) 0.3885(5) 0.6086(3) 0.0780(18) Uani d . . 1
H H2 0.4489 0.328 0.6125 0.117 Uiso calc U R 1
H H8 0.6036 0.3875 0.6551 0.117 Uiso calc U R 1
H H7 0.6331 0.3744 0.5664 0.117 Uiso calc U R 1
C C13 0.2328(10) 1.2931(6) 0.0405(3) 0.095(2) Uani d . . 1
H H3 0.2169 1.3623 0.07 0.143 Uiso calc U R 1
H H35 0.1474 1.2345 0.0622 0.143 Uiso calc U R 1
H H36 0.2051 1.3135 -0.0114 0.143 Uiso calc U R 1
C C14 0.4334(8) 1.2451(4) 0.0414(3) 0.0594(14) Uani d . . 1
H H31 0.4451 1.1779 0.0081 0.071 Uiso calc U R 1
C C15 0.2510(6) 0.8577(3) 0.2061(2) 0.0354(9) Uani d . . 1
H H14 0.1773 0.8604 0.1611 0.042 Uiso calc U R 1
C C16 0.1290(5) 0.8156(3) 0.2745(2) 0.0356(9) Uani d . . 1
C C17 -0.0564(7) 0.6869(5) 0.1765(3) 0.0598(14) Uani d . . 1
C C18 0.1650(5) 0.8532(3) 0.3412(2) 0.0333(9) Uani d . . 1
C C19 0.2521(7) 0.5141(4) 0.5884(3) 0.0519(12) Uani d . . 1
H H9 0.1827 0.4461 0.5902 0.062 Uiso calc U R 1
C C20 0.1625(7) 0.6203(4) 0.5780(3) 0.0508(12) Uani d . . 1
H H10 0.032 0.6259 0.5726 0.061 Uiso calc U R 1
C C21 0.0834(6) 0.8163(4) 0.4165(2) 0.0403(10) Uani d . . 1
C C22 0.4209(6) 0.7718(4) 0.1940(3) 0.0473(11) Uani d . . 1
H H15 0.5023 0.7762 0.235 0.071 Uiso calc U R 1
H H16 0.4909 0.7917 0.1461 0.071 Uiso calc U R 1
H H17 0.3772 0.693 0.1933 0.071 Uiso calc U R 1
C C23 0.7503(7) 1.1458(4) 0.1336(3) 0.0546(13) Uani d . . 1
H H24 0.8178 1.2189 0.1219 0.065 Uiso calc U R 1
C C24 0.8169(7) 1.0935(6) 0.2074(3) 0.0769(17) Uani d . . 1
H H20 0.7502 1.0229 0.222 0.115 Uiso calc U R 1
H H18 0.7917 1.1495 0.2466 0.115 Uiso calc U R 1
H H19 0.9515 1.0748 0.2009 0.115 Uiso calc U R 1
C C25 0.8091(8) 1.0650(6) 0.0694(4) 0.0822(19) Uani d . . 1
H H22 0.9455 1.0539 0.0646 0.123 Uiso calc U R 1
H H23 0.7667 1.0996 0.0223 0.123 Uiso calc U R 1
H H21 0.7524 0.99 0.0804 0.123 Uiso calc U R 1
C C26 0.2216(8) 1.3026(5) 0.2386(3) 0.0689(15) Uani d . . 1
H H28 0.201 1.3591 0.2777 0.103 Uiso calc U R 1
H H29 0.1746 1.2279 0.2581 0.103 Uiso calc U R 1
H H30 0.1552 1.3298 0.195 0.103 Uiso calc U R 1
C C27 0.5730(11) 1.3357(5) 0.0059(3) 0.088(2) Uani d . . 1
H H32 0.5398 1.3599 -0.0448 0.132 Uiso calc U R 1
H H33 0.7002 1.301 0.0031 0.132 Uiso calc U R 1
H H34 0.5667 1.4033 0.0369 0.132 Uiso calc U R 1

loop_
_atom_site_aniso_label
_atom_site_aniso_U_11
_atom_site_aniso_U_22
_atom_site_aniso_U_33
_atom_site_aniso_U_12
_atom_site_aniso_U_13
_atom_site_aniso_U_23
S1 0.0572(8) 0.0436(7) 0.0363(6) -0.0098(5) -0.0001(5) 0.0000(5)
S2 0.0835(11) 0.0903(11) 0.0501(8) -0.0543(9) -0.0027(7) 0.0046(7)
Si1 0.0774(10) 0.0293(7) 0.0216(6) 0.0182(6) 0.0072(6) 0.0032(5)
F1 0.103(3) 0.086(3) 0.087(2) -0.036(2) -0.042(2) 0.015(2)
F2 0.075(2) 0.071(2) 0.101(3) -0.0367(17) -0.0164(18) -0.0124(18)
F3 0.079(2) 0.111(3) 0.093(3) -0.023(2) 0.0041(19) -0.048(2)
O1 0.145(4) 0.0398(19) 0.0323(17) 0.008(2) -0.0049(19) -0.0025(14)
O2 0.100(3) 0.066(2) 0.0468(19) 0.041(2) 0.0207(19) 0.0159(17)
O3 0.062(2) 0.059(2) 0.0489(19) -0.0145(18) 0.0044(16) 0.0134(16)
N1 0.064(2) 0.0337(19) 0.0283(18) 0.0063(17) -0.0013(16) 0.0039(15)
C1 0.136(6) 0.043(3) 0.056(3) -0.027(3) 0.015(3) -0.011(3)
C2 0.064(3) 0.038(2) 0.037(2) -0.006(2) -0.002(2) -0.0027(19)
C3 0.042(2) 0.039(2) 0.028(2) -0.0038(18) -0.0060(17) -0.0030(18)
C4 0.031(2) 0.031(2) 0.035(2) -0.0028(16) -0.0044(16) 0.0000(17)
C5 0.036(2) 0.031(2) 0.033(2) -0.0058(17) -0.0066(17) -0.0008(17)
C6 0.036(2) 0.030(2) 0.033(2) 0.0056(17) -0.0062(16) -0.0016(17)
C7 0.059(3) 0.033(2) 0.029(2) 0.001(2) -0.0059(19) 0.0008(17)
C8 0.060(3) 0.033(2) 0.027(2) 0.007(2) 0.0019(18) 0.0058(17)
C9 0.063(3) 0.047(3) 0.042(3) -0.005(2) -0.016(2) 0.001(2)
C10 0.054(3) 0.072(4) 0.047(3) 0.012(3) -0.019(2) 0.000(2)
C11 0.079(4) 0.047(3) 0.029(2) 0.022(3) -0.001(2) 0.007(2)
C12 0.120(5) 0.059(3) 0.049(3) 0.044(3) -0.003(3) 0.008(3)
C13 0.112(5) 0.115(6) 0.062(4) -0.003(4) -0.044(4) 0.028(4)
C14 0.094(4) 0.050(3) 0.035(3) -0.020(3) -0.007(2) 0.003(2)
C15 0.039(2) 0.037(2) 0.031(2) -0.0084(18) -0.0075(17) 0.0006(17)
C16 0.035(2) 0.034(2) 0.038(2) -0.0052(18) -0.0054(17) 0.0045(18)
C17 0.050(3) 0.047(3) 0.085(4) -0.018(2) -0.011(3) -0.015(3)
C18 0.036(2) 0.028(2) 0.035(2) 0.0020(17) -0.0028(17) 0.0040(17)
C19 0.072(4) 0.037(3) 0.043(3) -0.004(2) 0.006(2) 0.011(2)
C20 0.051(3) 0.049(3) 0.047(3) 0.004(2) 0.008(2) 0.015(2)
C21 0.045(3) 0.036(2) 0.037(2) 0.006(2) 0.0013(19) 0.0108(19)
C22 0.050(3) 0.040(2) 0.050(3) -0.003(2) 0.006(2) -0.009(2)
C23 0.050(3) 0.054(3) 0.059(3) -0.012(2) 0.010(2) -0.009(2)
C24 0.037(3) 0.108(5) 0.084(4) 0.004(3) -0.004(3) 0.003(4)
C25 0.069(4) 0.080(4) 0.096(5) -0.002(3) 0.022(3) -0.025(4)
C26 0.077(4) 0.071(4) 0.057(3) 0.010(3) 0.007(3) -0.015(3)
C27 0.167(7) 0.055(3) 0.039(3) -0.035(4) 0.014(3) 0.011(2)

loop_
_atom_type_symbol
_atom_type_description
_atom_type_scat_dispersion_real
_atom_type_scat_dispersion_imag
_atom_type_scat_source
C C 0.0033 0.0016 'International Tables Vol C Tables 4.2.6.8 and 6.1.1.4'
H H 0.0000 0.0000 'International Tables Vol C Tables 4.2.6.8 and 6.1.1.4'
N N 0.0061 0.0033 'International Tables Vol C Tables 4.2.6.8 and 6.1.1.4'
O O 0.0106 0.0060 'International Tables Vol C Tables 4.2.6.8 and 6.1.1.4'
F F 0.0171 0.0103 'International Tables Vol C Tables 4.2.6.8 and 6.1.1.4'
Si Si 0.0817 0.0704 'International Tables Vol C Tables 4.2.6.8 and 6.1.1.4'
S S 0.1246 0.1234 'International Tables Vol C Tables 4.2.6.8 and 6.1.1.4'

loop_
_geom_angle_atom_site_label_1
_geom_angle_atom_site_label_2
_geom_angle_atom_site_label_3
_geom_angle
C3 S1 C23 107.5(2)
C3 S1 C2 111.97(19)
C23 S1 C2 109.9(2)
C3 S1 C14 104.3(2)
C23 S1 C14 108.4(2)
C2 S1 C14 114.4(2)
C16 S2 C17 105.3(2)
O2 Si1 O1 120.9(2)
O2 Si1 N1 107.6(2)
O1 Si1 N1 104.1(2)
O2 Si1 C8 108.8(2)
O1 Si1 C8 109.5(2)
N1 Si1 C8 104.67(18)
C21 N1 C7 113.1(3)
C21 N1 Si1 123.9(3)
C7 N1 Si1 121.4(3)
C2 C1 H25 109.5
C2 C1 H26 109.5
H25 C1 H26 109.5
C2 C1 H1 109.5
H25 C1 H1 109.5
H26 C1 H1 109.5
C26 C2 C1 110.2(4)
C26 C2 S1 114.7(3)
C1 C2 S1 112.0(3)
C26 C2 H27 106.4
C1 C2 H27 106.4
S1 C2 H27 106.4
C4 C3 S1 132.4(3)
C4 C3 H4 113.8
S1 C3 H4 113.8
C3 C4 C5 124.4(4)
C3 C4 C15 120.2(3)
C5 C4 C15 115.1(3)
C6 C5 C4 119.9(4)
C6 C5 H5 120.0
C4 C5 H5 120.0
C5 C6 C18 121.7(4)
C5 C6 C7 129.5(4)
C18 C6 C7 108.6(3)
N1 C7 C6 102.8(3)
N1 C7 H12 111.2
C6 C7 H12 111.2
N1 C7 H13 111.2
C6 C7 H13 111.2
H12 C7 H13 109.1
C9 C8 C20 121.3(4)
C9 C8 Si1 119.4(3)
C20 C8 Si1 119.2(3)
C8 C9 C10 118.8(4)
C8 C9 H11 120.6
C10 C9 H11 120.6
C9 C10 C11 120.9(5)
C9 C10 H6 119.5
C11 C10 H6 119.5
C19 C11 C10 118.8(4)
C19 C11 C12 120.9(5)
C10 C11 C12 120.3(5)
C11 C12 H2 109.5
C11 C12 H8 109.5
H2 C12 H8 109.5
C11 C12 H7 109.5
H2 C12 H7 109.5
H8 C12 H7 109.5
C14 C13 H3 109.5
C14 C13 H35 109.5
H3 C13 H35 109.5
C14 C13 H36 109.5
H3 C13 H36 109.5
H35 C13 H36 109.5
C13 C14 C27 110.7(5)
C13 C14 S1 112.8(4)
C27 C14 S1 113.0(4)
C13 C14 H31 106.6
C27 C14 H31 106.6
S1 C14 H31 106.6
C16 C15 C22 108.8(3)
C16 C15 C4 113.4(3)
C22 C15 C4 107.0(3)
C16 C15 H14 109.2
C22 C15 H14 109.2
C4 C15 H14 109.2
C18 C16 C15 117.4(4)
C18 C16 S2 118.1(3)
C15 C16 S2 124.0(3)
F3 C17 F1 104.7(5)
F3 C17 F2 109.3(4)
F1 C17 F2 106.3(4)
F3 C17 S2 118.0(4)
F1 C17 S2 112.6(4)
F2 C17 S2 105.4(4)
C16 C18 C6 122.6(4)
C16 C18 C21 128.5(4)
C6 C18 C21 108.8(3)
C20 C19 C11 120.8(5)
C20 C19 H9 119.6
C11 C19 H9 119.6
C19 C20 C8 119.3(5)
C19 C20 H10 120.4
C8 C20 H10 120.4
O3 C21 N1 125.7(4)
O3 C21 C18 128.6(4)
N1 C21 C18 105.6(4)
C15 C22 H15 109.5
C15 C22 H16 109.5
H15 C22 H16 109.5
C15 C22 H17 109.5
H15 C22 H17 109.5
H16 C22 H17 109.5
C24 C23 C25 110.2(5)
C24 C23 S1 114.0(3)
C25 C23 S1 111.7(4)
C24 C23 H24 106.8
C25 C23 H24 106.8
S1 C23 H24 106.8
C23 C24 H20 109.5
C23 C24 H18 109.5
H20 C24 H18 109.5
C23 C24 H19 109.5
H20 C24 H19 109.5
H18 C24 H19 109.5
C23 C25 H22 109.5
C23 C25 H23 109.5
H22 C25 H23 109.5
C23 C25 H21 109.5
H22 C25 H21 109.5
H23 C25 H21 109.5
C2 C26 H28 109.5
C2 C26 H29 109.5
H28 C26 H29 109.5
C2 C26 H30 109.5
H28 C26 H30 109.5
H29 C26 H30 109.5
C14 C27 H32 109.5
C14 C27 H33 109.5
H32 C27 H33 109.5
C14 C27 H34 109.5
H32 C27 H34 109.5
H33 C27 H34 109.5

loop_
_geom_bond_atom_site_label_1
_geom_bond_atom_site_label_2
_geom_bond_distance
S1 C3 1.872(4)
S1 C23 1.883(5)
S1 C2 1.884(4)
S1 C14 1.902(5)
S2 C16 1.760(4)
S2 C17 1.780(6)
Si1 O2 1.410(4)
Si1 O1 1.411(4)
Si1 N1 1.664(3)
Si1 C8 1.757(4)
F1 C17 1.335(6)
F2 C17 1.341(5)
F3 C17 1.282(6)
O3 C21 1.200(5)
N1 C21 1.409(6)
N1 C7 1.479(6)
C1 C2 1.541(7)
C1 H25 0.98
C1 H26 0.98
C1 H1 0.98
C2 C26 1.526(7)
C2 H27 1.0
C3 C4 1.344(6)
C3 H4 0.95
C4 C5 1.454(6)
C4 C15 1.547(5)
C5 C6 1.345(6)
C5 H5 0.95
C6 C18 1.451(6)
C6 C7 1.495(5)
C7 H12 0.99
C7 H13 0.99
C8 C9 1.373(6)
C8 C20 1.383(6)
C9 C10 1.380(7)
C9 H11 0.95
C10 C11 1.391(7)
C10 H6 0.95
C11 C19 1.384(7)
C11 C12 1.510(7)
C12 H2 0.98
C12 H8 0.98
C12 H7 0.98
C13 C14 1.522(9)
C13 H3 0.98
C13 H35 0.98
C13 H36 0.98
C14 C27 1.560(7)
C14 H31 1.0
C15 C16 1.517(5)
C15 C22 1.547(6)
C15 H14 1.0
C16 C18 1.342(6)
C18 C21 1.476(6)
C19 C20 1.372(7)
C19 H9 0.95
C20 H10 0.95
C22 H15 0.98
C22 H16 0.98
C22 H17 0.98
C23 C24 1.529(8)
C23 C25 1.540(7)
C23 H24 1.0
C24 H20 0.98
C24 H18 0.98
C24 H19 0.98
C25 H22 0.98
C25 H23 0.98
C25 H21 0.98
C26 H28 0.98
C26 H29 0.98
C26 H30 0.98
C27 H32 0.98
C27 H33 0.98
C27 H34 0.98

loop_
_geom_hbond_atom_site_label_D
_geom_hbond_atom_site_label_H
_geom_hbond_atom_site_label_A
_geom_hbond_site_symmetry_A
_geom_hbond_distance_DH
_geom_hbond_distance_HA
_geom_hbond_distance_DA
_geom_hbond_angle_DHA
C15 H14 F1 . 1.00 2.37 3.130(5) 132.6
C7 H13 O2 2_576 0.99 2.43 3.079(5) 122.6
C15 H14 F1 . 1.00 2.37 3.130(5) 132.6
C7 H13 O2 2_576 0.99 2.43 3.079(5) 122.6
C15 H14 F1 . 1.00 2.37 3.130(5) 132.6
C7 H13 O2 2_576 0.99 2.43 3.079(5) 122.6
C15 H14 F1 . 1.00 2.37 3.130(5) 132.6
C7 H13 O2 2_576 0.99 2.43 3.079(5) 122.6
C15 H14 F1 . 1.00 2.37 3.130(5) 132.6
C7 H13 O2 2_576 0.99 2.43 3.079(5) 122.6
C7 H13 O2 2_576 0.99 2.43 3.079(5) 122.6
C15 H14 F1 . 1.00 2.37 3.130(5) 132.6
C7 H13 O2 2_576 0.99 2.43 3.079(5) 122.6
C15 H14 F1 . 1.00 2.37 3.130(5) 132.6
C7 H13 O2 2_576 0.99 2.43 3.079(5) 122.6
C15 H14 F1 . 1.00 2.37 3.130(5) 132.6
C7 H13 O2 2_576 0.99 2.43 3.079(5) 122.6
C15 H14 F1 . 1.00 2.37 3.130(5) 132.6

loop_
_geom_torsion_atom_site_label_1
_geom_torsion_atom_site_label_2
_geom_torsion_atom_site_label_3
_geom_torsion_atom_site_label_4
_geom_torsion
O2 Si1 N1 C21 -46.5(4)
O1 Si1 N1 C21 -175.9(3)
C8 Si1 N1 C21 69.1(4)
O2 Si1 N1 C7 148.5(3)
O1 Si1 N1 C7 19.1(4)
C8 Si1 N1 C7 -95.8(3)
C3 S1 C2 C26 -45.0(4)
C23 S1 C2 C26 -164.4(4)
C14 S1 C2 C26 73.4(4)
C3 S1 C2 C1 -171.6(4)
C23 S1 C2 C1 69.0(4)
C14 S1 C2 C1 -53.2(5)
C23 S1 C3 C4 75.8(4)
C2 S1 C3 C4 -45.0(5)
C14 S1 C3 C4 -169.3(4)
S1 C3 C4 C5 6.1(6)
S1 C3 C4 C15 -167.9(3)
C3 C4 C5 C6 165.4(4)
C15 C4 C5 C6 -20.3(5)
C4 C5 C6 C18 -3.5(6)
C4 C5 C6 C7 -178.8(4)
C21 N1 C7 C6 9.3(4)
Si1 N1 C7 C6 175.7(3)
C5 C6 C7 N1 166.4(4)
C18 C6 C7 N1 -9.4(4)
O2 Si1 C8 C9 -159.0(3)
O1 Si1 C8 C9 -24.9(4)
N1 Si1 C8 C9 86.2(4)
O2 Si1 C8 C20 23.5(4)
O1 Si1 C8 C20 157.6(3)
N1 Si1 C8 C20 -91.3(4)
C20 C8 C9 C10 -0.3(6)
Si1 C8 C9 C10 -177.8(3)
C8 C9 C10 C11 -0.8(7)
C9 C10 C11 C19 1.4(7)
C9 C10 C11 C12 -178.5(4)
C3 C4 C15 C16 -149.8(4)
C5 C4 C15 C16 35.7(5)
C3 C4 C15 C22 90.3(4)
C5 C4 C15 C22 -84.3(4)
C22 C15 C16 C18 90.2(4)
C4 C15 C16 C18 -28.7(5)
C22 C15 C16 S2 -81.5(4)
C4 C15 C16 S2 159.6(3)
C17 S2 C16 C18 176.6(3)
C17 S2 C16 C15 -11.7(4)
C16 S2 C17 F3 63.4(5)
C16 S2 C17 F1 -58.8(4)
C16 S2 C17 F2 -174.3(3)
C15 C16 C18 C6 6.0(6)
S2 C16 C18 C6 178.2(3)
C15 C16 C18 C21 -172.5(4)
S2 C16 C18 C21 -0.3(6)
C5 C6 C18 C16 11.8(6)
C7 C6 C18 C16 -172.0(4)
C5 C6 C18 C21 -169.4(4)
C7 C6 C18 C21 6.8(4)
C10 C11 C19 C20 -0.9(7)
C12 C11 C19 C20 179.1(4)
C11 C19 C20 C8 -0.2(7)
C9 C8 C20 C19 0.8(7)
Si1 C8 C20 C19 178.3(3)
C7 N1 C21 O3 172.3(4)
Si1 N1 C21 O3 6.2(6)
C7 N1 C21 C18 -5.4(4)
Si1 N1 C21 C18 -171.5(3)
C16 C18 C21 O3 0.1(7)
C6 C18 C21 O3 -178.6(4)
C16 C18 C21 N1 177.7(4)
C6 C18 C21 N1 -1.0(4)
C3 S1 C23 C24 -66.1(4)
C2 S1 C23 C24 56.0(5)
C14 S1 C23 C24 -178.3(4)
C3 S1 C23 C25 59.7(4)
C2 S1 C23 C25 -178.2(4)
C14 S1 C23 C25 -52.5(5)
